data_2214349
loop_
_publ_author_name
'Yu, Miao'
'Liu, Shu-Xia'
'Xie, Lin-Hua'
'Cao, Rui-Ge'
'Ren, Yuan-Hang'

_publ_section_title
Poly[tetraaquabis(\m~4~-cyclohexane-1,4-dicarboxylato-\k^6^<i>O</i>:<i>O</i>,<i>O</i>':<i>O</i>'':<i>O</i>'',<i>O</i>''')hemi(\m~2~-cyclohexane-1,4-dicarboxylato-\k^2^<i>O</i>:<i>O</i>')hemi(\m~2~-cyclohexane-1,4-dicarboxylato-\k^4^<i>O</i>,<i>O</i>':<i>O</i>'',<i>O</i>''')dipraseodymium(III)]
_journal_coeditor_code NG2275
_journal_issue 7
_journal_name_full 'Acta Crystallographica Section E'
_journal_page_first m1889
_journal_page_last m1890
_journal_paper_doi 10.1107/S1600536807028437
_journal_volume 63
_journal_year 2007
_chemical_formula_iupac '[Pr2 (C8 H10 O4)3 (H2 O)4]'
_chemical_formula_moiety 'C24 H38 O16 Pr2'
_chemical_formula_sum 'C24 H38 O16 Pr2'
_chemical_formula_weight 864.36
_chemical_name_systematic
;
Poly[tetraaquabis(\m~4~-cyclohexane-1,4-dicarboxylato-
\k^6^<i>O</i>:O,<i>O</i>':O'':<i>O</i>'',<i>O</i>''')hemi(\m~2~-cyclohexane-
1,4-dicarboxylato-\k^2^O:O')hemi(\m~2~-cyclohexane-1,4-dicarboxylato-
\k^4^O,O':O'',O''')dipraseodymium(III)]
;
_space_group_IT_number 2
_symmetry_cell_setting triclinic
_symmetry_space_group_name_Hall '-P 1'
_symmetry_space_group_name_H-M 'P -1'
_atom_sites_solution_hydrogens geom
_atom_sites_solution_primary direct
_atom_sites_solution_secondary difmap
_audit_creation_method SHELXL-97
_cell_angle_alpha 94.794(18)
_cell_angle_beta 115.82(3)
_cell_angle_gamma 101.128(12)
_cell_formula_units_Z 2
_cell_length_a 11.439(2)
_cell_length_b 11.964(2)
_cell_length_c 12.343(3)
_cell_measurement_reflns_used 776
_cell_measurement_temperature 298(2)
_cell_measurement_theta_max 25.00
_cell_measurement_theta_min 3.03
_cell_volume 1464.9(7)
_computing_cell_refinement PROCESS-AUTO
_computing_data_collection 'PROCESS-AUTO (Rigaku, 1998)'
_computing_data_reduction PROCESS-AUTO
_computing_molecular_graphics
;
ORTEP-3 for Windows (Farrugia, 1997) and DIAMOND (Brandenburg,
1998)
;
_computing_publication_material 'SHELXTL (Bruker, 2001)'
_computing_structure_refinement 'SHELXL97 (Sheldrick, 1997)'
_computing_structure_solution 'SHELXS97 (Sheldrick, 1997)'
_diffrn_ambient_temperature 298(2)
_diffrn_detector_area_resol_mean 0
_diffrn_measured_fraction_theta_full 0.991
_diffrn_measured_fraction_theta_max 0.991
_diffrn_measurement_device_type 'Rigaku R-AXIS RAPID IP'
_diffrn_measurement_method \w
_diffrn_radiation_monochromator graphite
_diffrn_radiation_source 'fine-focus sealed tube'
_diffrn_radiation_type MoK\a
_diffrn_radiation_wavelength 0.71073
_diffrn_reflns_av_R_equivalents 0.0291
_diffrn_reflns_av_sigmaI/netI 0.0369
_diffrn_reflns_limit_h_max 12
_diffrn_reflns_limit_h_min -13
_diffrn_reflns_limit_k_max 14
_diffrn_reflns_limit_k_min -14
_diffrn_reflns_limit_l_max 14
_diffrn_reflns_limit_l_min -14
_diffrn_reflns_number 11551
_diffrn_reflns_theta_full 25.00
_diffrn_reflns_theta_max 25.00
_diffrn_reflns_theta_min 3.03
_diffrn_standards_decay_% 0
_diffrn_standards_interval_count 0
_diffrn_standards_interval_time 0
_diffrn_standards_number 0
_exptl_absorpt_coefficient_mu 3.361
_exptl_absorpt_correction_T_max 0.443
_exptl_absorpt_correction_T_min 0.419
_exptl_absorpt_correction_type multi-scan
_exptl_absorpt_process_details '(ABSCOR; Higashi, 1995)'
_exptl_crystal_colour white
_exptl_crystal_density_diffrn 1.960
_exptl_crystal_density_method 'not measured'
_exptl_crystal_description block
_exptl_crystal_F_000 856
_exptl_crystal_size_max 0.27
_exptl_crystal_size_mid 0.26
_exptl_crystal_size_min 0.24
_refine_diff_density_max 0.506
_refine_diff_density_min -0.897
_refine_ls_extinction_coef 0
_refine_ls_extinction_method none
_refine_ls_goodness_of_fit_ref 1.083
_refine_ls_hydrogen_treatment constr
_refine_ls_matrix_type full
_refine_ls_number_parameters 379
_refine_ls_number_reflns 5116
_refine_ls_number_restraints 0
_refine_ls_restrained_S_all 1.083
_refine_ls_R_factor_all 0.0290
_refine_ls_R_factor_gt 0.0244
_refine_ls_shift/su_max 0.001
_refine_ls_shift/su_mean 0.000
_refine_ls_structure_factor_coef Fsqd
_refine_ls_weighting_details 'calc w=1/[\s^2^(Fo^2^)+(0.0084P)^2^+2.1565P] where P=(Fo^2^+2Fc^2^)/3'
_refine_ls_weighting_scheme calc
_refine_ls_wR_factor_gt 0.0496
_refine_ls_wR_factor_ref 0.0510
_reflns_number_gt 4548
_reflns_number_total 5116
_reflns_threshold_expression I>2sigma(I)
_cod_data_source_file ng2275.cif
_cod_data_source_block I
_cod_database_code 2214349
_cod_database_fobs_code 2214349

loop_
_symmetry_equiv_pos_as_xyz
'x, y, z'
'-x, -y, -z'

loop_
_atom_site_type_symbol
_atom_site_label
_atom_site_fract_x
_atom_site_fract_y
_atom_site_fract_z
_atom_site_U_iso_or_equiv
_atom_site_adp_type
_atom_site_calc_flag
_atom_site_refinement_flags
_atom_site_occupancy
Pr Pr1 0.488253(18) 0.430131(16) 0.319055(17) 0.01375(6) Uani d . 1
Pr Pr2 0.462496(17) 0.167914(16) 0.025852(16) 0.01346(6) Uani d . 1
C C1 0.7123(3) 0.4174(3) 0.2526(3) 0.0201(8) Uani d . 1
C C2 0.8420(3) 0.4200(3) 0.2469(3) 0.0226(8) Uani d . 1
H H2 0.8221 0.3692 0.1712 0.027 Uiso calc R 1
C C3 0.9097(4) 0.5418(4) 0.2471(4) 0.0360(11) Uani d . 1
H H3A 0.9243 0.5936 0.3190 0.043 Uiso calc R 1
H H3B 0.8515 0.5679 0.1752 0.043 Uiso calc R 1
C C4 0.9352(4) 0.3750(3) 0.3572(4) 0.0244(8) Uani d . 1
H H4A 0.9435 0.4176 0.4317 0.029 Uiso calc R 1
H H4B 0.8945 0.2939 0.3502 0.029 Uiso calc R 1
C C5 1.0442(4) 0.5469(4) 0.2471(4) 0.0404(12) Uani d . 1
H H5A 1.0292 0.4975 0.1733 0.048 Uiso calc R 1
H H5B 1.0847 0.6257 0.2464 0.048 Uiso calc R 1
C C6 1.0758(4) 0.3865(3) 0.3678(4) 0.0226(8) Uani d . 1
H H6A 1.1335 0.3688 0.4458 0.027 Uiso calc R 1
H H6B 1.0700 0.3301 0.3033 0.027 Uiso calc R 1
C C7 1.1394(3) 0.5078(3) 0.3584(3) 0.0191(8) Uani d . 1
H H7 1.1609 0.5625 0.4321 0.023 Uiso calc R 1
C C8 1.2686(3) 0.5033(3) 0.3541(3) 0.0169(7) Uani d . 1
C C9 0.2286(4) 0.2082(3) 0.0562(3) 0.0201(8) Uani d . 1
C C10 0.0992(3) 0.2270(3) 0.0508(4) 0.0222(8) Uani d . 1
H H10 0.1172 0.3063 0.0929 0.027 Uiso calc R 1
C C11 0.0512(3) 0.1417(3) 0.1181(3) 0.0206(8) Uani d . 1
H H11A 0.0498 0.0640 0.0873 0.025 Uiso calc R 1
H H11B 0.1145 0.1614 0.2048 0.025 Uiso calc R 1
C C12 -0.0075(4) 0.2124(4) -0.0817(4) 0.0287(9) Uani d . 1
H H12A -0.0206 0.1365 -0.1262 0.034 Uiso calc R 1
H H12B 0.0233 0.2705 -0.1203 0.034 Uiso calc R 1
C C13 -0.0887(3) 0.1431(3) 0.1022(3) 0.0226(8) Uani d . 1
H H13A -0.0829 0.2152 0.1489 0.027 Uiso calc R 1
H H13B -0.1196 0.0798 0.1354 0.027 Uiso calc R 1
C C14 -0.1411(4) 0.2248(4) -0.0888(4) 0.0282(9) Uani d . 1
H H14A -0.1291 0.3010 -0.0455 0.034 Uiso calc R 1
H H14B -0.2066 0.2169 -0.1738 0.034 Uiso calc R 1
C C15 -0.1914(3) 0.1317(3) -0.0317(3) 0.0170(7) Uani d . 1
H H15 -0.2029 0.0556 -0.0767 0.020 Uiso calc R 1
C C16 -0.3234(3) 0.1365(3) -0.0334(3) 0.0175(8) Uani d . 1
C C17 0.4813(4) 0.2186(3) 0.4184(3) 0.0242(9) Uani d . 1
C C18 0.4814(5) 0.1149(3) 0.4800(4) 0.0323(10) Uani d . 1
H H18 0.4469 0.1289 0.5387 0.039 Uiso calc R 1
C C19 0.6205(5) 0.0967(4) 0.5510(4) 0.0467(12) Uani d . 1
H H19A 0.6786 0.1656 0.6125 0.056 Uiso calc R 1
H H19B 0.6582 0.0841 0.4957 0.056 Uiso calc R 1
C C20 0.3862(5) 0.0083(4) 0.3863(4) 0.0440(12) Uani d . 1
H H20A 0.4165 -0.0071 0.3257 0.053 Uiso calc R 1
H H20B 0.2973 0.0213 0.3445 0.053 Uiso calc R 1
C C21 0.2456(4) 0.1272(3) -0.2847(3) 0.0220(8) Uani d . 1
C C22 0.1333(4) 0.0380(3) -0.3917(3) 0.0273(9) Uani d . 1
H H22 0.1574 -0.0363 -0.3880 0.033 Uiso calc R 1
C C23 0.0041(5) 0.0232(5) -0.3810(4) 0.0489(13) Uani d . 1
H H23A -0.0200 0.0966 -0.3819 0.059 Uiso calc R 1
H H23B 0.0181 0.0004 -0.3035 0.059 Uiso calc R 1
C C24 0.1101(5) 0.0684(5) -0.5141(4) 0.0491(13) Uani d . 1
H H24A 0.1917 0.0748 -0.5222 0.059 Uiso calc R 1
H H24B 0.0887 0.1430 -0.5187 0.059 Uiso calc R 1
O O1 0.6014(2) 0.3505(2) 0.1740(2) 0.0260(6) Uani d . 1
O O2 0.7147(3) 0.4855(2) 0.3370(3) 0.0353(7) Uani d . 1
O O3 0.2670(2) 0.4772(2) 0.2521(2) 0.0271(6) Uani d . 1
O O4 0.6233(2) 0.4813(2) 0.5478(2) 0.0222(6) Uani d . 1
O O5 0.3421(2) 0.2627(2) 0.1422(2) 0.0251(6) Uani d . 1
O O6 0.2228(3) 0.1361(2) -0.0272(3) 0.0350(7) Uani d . 1
O O7 0.3943(2) -0.0465(2) 0.0225(2) 0.0223(6) Uani d . 1
O O8 0.6411(3) 0.2292(2) -0.0383(2) 0.0250(6) Uani d . 1
O O9 0.5688(3) 0.2502(2) 0.3825(3) 0.0291(6) Uani d . 1
O O10 0.3942(3) 0.2739(2) 0.4051(2) 0.0242(6) Uani d . 1
O O11 0.3319(3) 0.0925(2) -0.1981(2) 0.0242(6) Uani d . 1
O O12 0.2456(3) 0.2317(2) -0.2863(2) 0.0333(7) Uani d . 1
O O1W 0.5733(3) 0.6472(2) 0.3677(2) 0.0289(6) Uani d . 1
H H1W 0.5998 0.6778 0.4418 0.035 Uiso d R 1
H H2W 0.6316 0.6758 0.3456 0.035 Uiso d R 1
O O2W 0.4036(3) 0.5128(2) 0.1098(2) 0.0301(6) Uani d . 1
H H3W 0.4583 0.5631 0.0980 0.036 Uiso d R 1
H H4W 0.3428 0.5457 0.1062 0.036 Uiso d R 1
O O3W 0.6203(3) 0.1250(2) 0.2213(2) 0.0406(8) Uani d . 1
H H5W 0.6340 0.1582 0.2909 0.049 Uiso d R 1
H H6W 0.6368 0.0589 0.2269 0.049 Uiso d R 1
O O4W 0.4041(3) 0.3423(2) -0.0683(2) 0.0238(6) Uani d . 1
H H7W 0.3485 0.3204 -0.1440 0.029 Uiso d R 1
H H8W 0.3895 0.3857 -0.0200 0.029 Uiso d R 1

loop_
_atom_site_aniso_label
_atom_site_aniso_U_11
_atom_site_aniso_U_22
_atom_site_aniso_U_33
_atom_site_aniso_U_12
_atom_site_aniso_U_13
_atom_site_aniso_U_23
Pr1 0.01010(10) 0.01528(10) 0.01643(11) 0.00264(8) 0.00685(8) 0.00308(8)
Pr2 0.00806(10) 0.01611(11) 0.01489(11) 0.00227(8) 0.00499(8) -0.00001(8)
C1 0.0129(18) 0.0218(19) 0.021(2) 0.0011(16) 0.0051(16) 0.0039(16)
C2 0.0127(18) 0.033(2) 0.021(2) 0.0034(17) 0.0091(16) -0.0012(16)
C3 0.018(2) 0.045(3) 0.058(3) 0.018(2) 0.022(2) 0.032(2)
C4 0.0162(19) 0.023(2) 0.033(2) 0.0020(17) 0.0118(18) 0.0056(17)
C5 0.022(2) 0.063(3) 0.055(3) 0.023(2) 0.024(2) 0.043(3)
C6 0.0137(18) 0.025(2) 0.029(2) 0.0056(16) 0.0093(17) 0.0049(17)
C7 0.0117(18) 0.0210(19) 0.027(2) 0.0048(15) 0.0107(16) 0.0029(15)
C8 0.0105(18) 0.0137(17) 0.026(2) 0.0021(15) 0.0082(17) 0.0032(15)
C9 0.0144(19) 0.0145(18) 0.031(2) 0.0001(16) 0.0117(18) 0.0055(16)
C10 0.0111(18) 0.0197(19) 0.035(2) 0.0019(16) 0.0123(17) -0.0006(16)
C11 0.0141(18) 0.028(2) 0.0193(19) 0.0080(16) 0.0070(16) 0.0009(16)
C12 0.019(2) 0.041(2) 0.038(2) 0.0105(19) 0.0202(19) 0.022(2)
C13 0.0158(19) 0.031(2) 0.022(2) 0.0060(17) 0.0100(17) 0.0039(16)
C14 0.0145(19) 0.038(2) 0.038(2) 0.0088(18) 0.0143(19) 0.0211(19)
C15 0.0125(17) 0.0184(18) 0.022(2) 0.0033(15) 0.0102(16) 0.0030(15)
C16 0.0129(18) 0.023(2) 0.0152(18) 0.0029(16) 0.0069(15) 0.0004(15)
C17 0.035(2) 0.0175(19) 0.019(2) 0.0034(18) 0.0133(18) 0.0015(15)
C18 0.048(3) 0.022(2) 0.037(3) 0.015(2) 0.025(2) 0.0127(18)
C19 0.048(3) 0.026(2) 0.041(3) -0.007(2) 0.004(2) 0.013(2)
C20 0.043(3) 0.032(2) 0.040(3) 0.001(2) 0.005(2) 0.019(2)
C21 0.019(2) 0.024(2) 0.019(2) 0.0024(17) 0.0078(17) 0.0016(16)
C22 0.023(2) 0.022(2) 0.023(2) 0.0067(18) -0.0003(17) -0.0024(16)
C23 0.035(3) 0.072(4) 0.018(2) -0.015(3) 0.008(2) -0.005(2)
C24 0.032(3) 0.071(4) 0.025(2) -0.019(2) 0.012(2) -0.007(2)
O1 0.0141(13) 0.0260(14) 0.0273(15) -0.0042(12) 0.0051(12) -0.0017(12)
O2 0.0206(15) 0.0397(17) 0.0434(18) 0.0003(13) 0.0197(14) -0.0140(14)
O3 0.0164(13) 0.0446(17) 0.0224(15) 0.0104(13) 0.0106(12) 0.0020(12)
O4 0.0118(13) 0.0282(14) 0.0225(14) 0.0060(11) 0.0043(12) 0.0032(11)
O5 0.0131(13) 0.0353(16) 0.0244(15) 0.0034(12) 0.0084(12) 0.0017(12)
O6 0.0128(14) 0.0319(16) 0.0513(19) -0.0004(12) 0.0134(14) -0.0151(14)
O7 0.0172(13) 0.0217(14) 0.0327(16) 0.0043(12) 0.0158(12) 0.0064(11)
O8 0.0199(14) 0.0232(14) 0.0402(17) 0.0076(12) 0.0201(13) 0.0068(12)
O9 0.0427(17) 0.0249(14) 0.0368(17) 0.0188(14) 0.0280(15) 0.0143(12)
O10 0.0315(15) 0.0195(13) 0.0281(15) 0.0088(13) 0.0181(13) 0.0066(11)
O11 0.0216(14) 0.0284(14) 0.0173(14) 0.0105(12) 0.0030(12) 0.0017(11)
O12 0.0361(17) 0.0226(15) 0.0232(15) 0.0028(13) -0.0003(13) 0.0040(12)
O1W 0.0431(17) 0.0210(14) 0.0289(16) 0.0029(13) 0.0248(14) 0.0016(12)
O2W 0.0356(16) 0.0315(15) 0.0332(16) 0.0112(14) 0.0223(14) 0.0142(13)
O3W 0.061(2) 0.0359(17) 0.0158(15) 0.0285(16) 0.0040(15) 0.0004(12)
O4W 0.0281(15) 0.0207(13) 0.0180(14) 0.0050(12) 0.0079(12) -0.0009(11)

loop_
_atom_type_symbol
_atom_type_description
_atom_type_scat_dispersion_real
_atom_type_scat_dispersion_imag
_atom_type_scat_source
C C 0.0033 0.0016 'International Tables Vol C Tables 4.2.6.8 and 6.1.1.4'
H H 0.0000 0.0000 'International Tables Vol C Tables 4.2.6.8 and 6.1.1.4'
O O 0.0106 0.0060 'International Tables Vol C Tables 4.2.6.8 and 6.1.1.4'
Pr Pr -0.2180 2.8214 'International Tables Vol C Tables 4.2.6.8 and 6.1.1.4'

loop_
_geom_angle_atom_site_label_1
_geom_angle_atom_site_label_2
_geom_angle_atom_site_label_3
_geom_angle_site_symmetry_1
_geom_angle_site_symmetry_3
_geom_angle
O2 Pr1 O3 . . 146.79(10)
O2 Pr1 O4 . . 80.40(9)
O3 Pr1 O4 . . 110.50(8)
O2 Pr1 O1W . . 70.10(9)
O3 Pr1 O1W . . 82.36(9)
O4 Pr1 O1W . . 74.75(9)
O2 Pr1 O10 . . 128.45(10)
O3 Pr1 O10 . . 84.50(9)
O4 Pr1 O10 . . 72.71(9)
O1W Pr1 O10 . . 137.74(8)
O2 Pr1 O5 . . 110.28(8)
O3 Pr1 O5 . . 80.23(9)
O4 Pr1 O5 . . 143.25(8)
O1W Pr1 O5 . . 141.92(9)
O10 Pr1 O5 . . 73.60(8)
O2 Pr1 O9 . . 79.70(10)
O3 Pr1 O9 . . 132.96(9)
O4 Pr1 O9 . . 74.98(9)
O1W Pr1 O9 . . 140.08(10)
O10 Pr1 O9 . . 51.45(8)
O5 Pr1 O9 . . 72.78(9)
O2 Pr1 O2W . . 87.07(10)
O3 Pr1 O2W . . 65.97(9)
O4 Pr1 O2W . . 145.39(8)
O1W Pr1 O2W . . 70.65(9)
O10 Pr1 O2W . . 137.12(9)
O5 Pr1 O2W . . 71.35(9)
O9 Pr1 O2W . . 134.29(8)
O2 Pr1 O4 . 2_666 131.45(8)
O3 Pr1 O4 . 2_666 49.08(8)
O4 Pr1 O4 . 2_666 61.45(9)
O1W Pr1 O4 . 2_666 71.63(8)
O10 Pr1 O4 . 2_666 69.45(8)
O5 Pr1 O4 . 2_666 118.26(8)
O9 Pr1 O4 . 2_666 114.39(8)
O2W Pr1 O4 . 2_666 107.14(8)
O2 Pr1 O1 . . 47.90(8)
O3 Pr1 O1 . . 128.93(8)
O4 Pr1 O1 . . 120.33(8)
O1W Pr1 O1 . . 105.56(8)
O10 Pr1 O1 . . 113.86(8)
O5 Pr1 O1 . . 62.49(8)
O9 Pr1 O1 . . 69.17(8)
O2W Pr1 O1 . . 69.60(8)
O4 Pr1 O1 2_666 . 176.43(7)
O6 Pr2 O1 . . 112.17(9)
O6 Pr2 O3W . . 119.77(11)
O1 Pr2 O3W . . 70.03(10)
O6 Pr2 O11 . . 72.91(9)
O1 Pr2 O11 . . 140.80(9)
O3W Pr2 O11 . . 143.49(8)
O6 Pr2 O8 . . 146.90(10)
O1 Pr2 O8 . . 78.18(9)
O3W Pr2 O8 . . 93.32(10)
O11 Pr2 O8 . . 79.83(9)
O6 Pr2 O7 . . 77.83(9)
O1 Pr2 O7 . . 139.66(9)
O3W Pr2 O7 . . 71.37(9)
O11 Pr2 O7 . . 79.35(9)
O8 Pr2 O7 . . 115.48(8)
O6 Pr2 O4W . . 77.50(9)
O1 Pr2 O4W . . 69.00(9)
O3W Pr2 O4W . . 139.02(9)
O11 Pr2 O4W . . 74.81(8)
O8 Pr2 O4W . . 77.52(8)
O7 Pr2 O4W . . 148.44(8)
O6 Pr2 O7 . 2_655 135.00(8)
O1 Pr2 O7 . 2_655 112.57(8)
O3W Pr2 O7 . 2_655 72.41(9)
O11 Pr2 O7 . 2_655 75.79(8)
O8 Pr2 O7 . 2_655 50.64(8)
O7 Pr2 O7 . 2_655 65.17(9)
O4W Pr2 O7 . 2_655 123.70(8)
O6 Pr2 O5 . . 49.44(8)
O1 Pr2 O5 . . 65.04(8)
O3W Pr2 O5 . . 89.86(9)
O11 Pr2 O5 . . 118.55(8)
O8 Pr2 O5 . . 139.43(8)
O7 Pr2 O5 . . 103.84(8)
O4W Pr2 O5 . . 73.90(8)
O7 Pr2 O5 2_655 . 161.22(8)
O2 C1 O1 . . 119.1(3)
O2 C1 C2 . . 118.7(3)
O1 C1 C2 . . 122.2(3)
C1 C2 C3 . . 110.6(3)
C1 C2 C4 . . 109.2(3)
C3 C2 C4 . . 110.2(3)
C1 C2 H2 . . 108.9
C3 C2 H2 . . 108.9
C4 C2 H2 . . 108.9
C2 C3 C5 . . 111.3(3)
C2 C3 H3A . . 109.4
C5 C3 H3A . . 109.4
C2 C3 H3B . . 109.4
C5 C3 H3B . . 109.4
H3A C3 H3B . . 108.0
C6 C4 C2 . . 113.3(3)
C6 C4 H4A . . 108.9
C2 C4 H4A . . 108.9
C6 C4 H4B . . 108.9
C2 C4 H4B . . 108.9
H4A C4 H4B . . 107.7
C7 C5 C3 . . 111.4(3)
C7 C5 H5A . . 109.3
C3 C5 H5A . . 109.3
C7 C5 H5B . . 109.3
C3 C5 H5B . . 109.3
H5A C5 H5B . . 108.0
C7 C6 C4 . . 112.8(3)
C7 C6 H6A . . 109.0
C4 C6 H6A . . 109.0
C7 C6 H6B . . 109.0
C4 C6 H6B . . 109.0
H6A C6 H6B . . 107.8
C8 C7 C5 . . 111.8(3)
C8 C7 C6 . . 107.4(3)
C5 C7 C6 . . 111.2(3)
C8 C7 H7 . . 108.8
C5 C7 H7 . . 108.8
C6 C7 H7 . . 108.8
O3 C8 O4 1_655 2_766 119.7(3)
O3 C8 C7 1_655 . 119.7(3)
O4 C8 C7 2_766 . 120.5(3)
O6 C9 O5 . . 119.1(3)
O6 C9 C10 . . 119.0(3)
O5 C9 C10 . . 121.9(3)
C9 C10 C12 . . 110.8(3)
C9 C10 C11 . . 109.0(3)
C12 C10 C11 . . 111.2(3)
C9 C10 H10 . . 108.6
C12 C10 H10 . . 108.6
C11 C10 H10 . . 108.6
C13 C11 C10 . . 112.6(3)
C13 C11 H11A . . 109.1
C10 C11 H11A . . 109.1
C13 C11 H11B . . 109.1
C10 C11 H11B . . 109.1
H11A C11 H11B . . 107.8
C10 C12 C14 . . 111.4(3)
C10 C12 H12A . . 109.3
C14 C12 H12A . . 109.3
C10 C12 H12B . . 109.3
C14 C12 H12B . . 109.3
H12A C12 H12B . . 108.0
C11 C13 C15 . . 112.9(3)
C11 C13 H13A . . 109.0
C15 C13 H13A . . 109.0
C11 C13 H13B . . 109.0
C15 C13 H13B . . 109.0
H13A C13 H13B . . 107.8
C15 C14 C12 . . 109.3(3)
C15 C14 H14A . . 109.8
C12 C14 H14A . . 109.8
C15 C14 H14B . . 109.8
C12 C14 H14B . . 109.8
H14A C14 H14B . . 108.3
C16 C15 C14 . . 113.7(3)
C16 C15 C13 . . 107.2(3)
C14 C15 C13 . . 110.2(3)
C16 C15 H15 . . 108.5
C14 C15 H15 . . 108.5
C13 C15 H15 . . 108.5
O8 C16 O7 1_455 2 120.1(3)
O8 C16 C15 1_455 . 120.7(3)
O7 C16 C15 2 . 119.1(3)
O10 C17 O9 . . 120.9(3)
O10 C17 C18 . . 118.7(3)
O9 C17 C18 . . 120.4(4)
C20 C18 C17 . . 109.7(3)
C20 C18 C19 . . 111.4(4)
C17 C18 C19 . . 113.1(4)
C20 C18 H18 . . 107.5
C17 C18 H18 . . 107.5
C19 C18 H18 . . 107.5
C18 C19 C20 . 2_656 110.5(4)
C18 C19 H19A . . 109.6
C20 C19 H19A 2_656 . 109.6
C18 C19 H19B . . 109.6
C20 C19 H19B 2_656 . 109.6
H19A C19 H19B . . 108.1
C18 C20 C19 . 2_656 110.2(4)
C18 C20 H20A . . 109.6
C19 C20 H20A 2_656 . 109.6
C18 C20 H20B . . 109.6
C19 C20 H20B 2_656 . 109.6
H20A C20 H20B . . 108.1
O12 C21 O11 . . 123.8(3)
O12 C21 C22 . . 117.4(3)
O11 C21 C22 . . 118.7(3)
C24 C22 C21 . . 113.1(4)
C24 C22 C23 . . 109.5(3)
C21 C22 C23 . . 109.8(3)
C24 C22 H22 . . 108.1
C21 C22 H22 . . 108.1
C23 C22 H22 . . 108.1
C22 C23 C24 . 2_554 111.1(4)
C22 C23 H23A . . 109.4
C24 C23 H23A 2_554 . 109.4
C22 C23 H23B . . 109.4
C24 C23 H23B 2_554 . 109.4
H23A C23 H23B . . 108.0
C22 C24 C23 . 2_554 111.3(4)
C22 C24 H24A . . 109.4
C23 C24 H24A 2_554 . 109.4
C22 C24 H24B . . 109.4
C23 C24 H24B 2_554 . 109.4
H24A C24 H24B . . 108.0
C1 O1 Pr2 . . 152.8(2)
C1 O1 Pr1 . . 87.1(2)
Pr2 O1 Pr1 . . 114.27(9)
C1 O2 Pr1 . . 105.5(2)
C8 O3 Pr1 1_455 . 100.9(2)
C8 O4 Pr1 2_766 . 152.0(2)
C8 O4 Pr1 2_766 2_666 89.1(2)
Pr1 O4 Pr1 . 2_666 118.55(9)
C9 O5 Pr1 . . 150.7(2)
C9 O5 Pr2 . . 89.8(2)
Pr1 O5 Pr2 . . 116.90(9)
C9 O6 Pr2 . . 101.3(2)
C16 O7 Pr2 2 . 153.8(2)
C16 O7 Pr2 2 2_655 91.35(19)
Pr2 O7 Pr2 . 2_655 114.83(9)
C16 O8 Pr2 1_655 . 96.6(2)
C17 O9 Pr1 . . 92.8(2)
C17 O10 Pr1 . . 94.7(2)
C21 O11 Pr2 . . 132.8(2)
Pr1 O1W H1W . . 114.7
Pr1 O1W H2W . . 116.7
H1W O1W H2W . . 109.1
Pr1 O2W H3W . . 120.1
Pr1 O2W H4W . . 107.1
H3W O2W H4W . . 104.8
Pr2 O3W H5W . . 123.1
Pr2 O3W H6W . . 122.1
H5W O3W H6W . . 109.1
Pr2 O4W H7W . . 109.8
Pr2 O4W H8W . . 108.2
H7W O4W H8W . . 121.8

loop_
_geom_bond_atom_site_label_1
_geom_bond_atom_site_label_2
_geom_bond_site_symmetry_2
_geom_bond_distance
Pr1 O2 . 2.451(3)
Pr1 O3 . 2.493(2)
Pr1 O4 . 2.506(3)
Pr1 O1W . 2.511(3)
Pr1 O10 . 2.516(3)
Pr1 O5 . 2.524(3)
Pr1 O9 . 2.552(3)
Pr1 O2W . 2.684(3)
Pr1 O4 2_666 2.740(2)
Pr1 O1 . 2.828(3)
Pr2 O6 . 2.466(3)
Pr2 O1 . 2.471(3)
Pr2 O3W . 2.472(3)
Pr2 O11 . 2.481(3)
Pr2 O8 . 2.503(2)
Pr2 O7 . 2.525(3)
Pr2 O4W . 2.533(2)
Pr2 O7 2_655 2.602(2)
Pr2 O5 . 2.702(2)
C1 O2 . 1.255(4)
C1 O1 . 1.263(4)
C1 C2 . 1.510(5)
C2 C3 . 1.511(6)
C2 C4 . 1.537(5)
C2 H2 . 0.9800
C3 C5 . 1.527(5)
C3 H3A . 0.9700
C3 H3B . 0.9700
C4 C6 . 1.534(5)
C4 H4A . 0.9700
C4 H4B . 0.9700
C5 C7 . 1.514(5)
C5 H5A . 0.9700
C5 H5B . 0.9700
C6 C7 . 1.530(5)
C6 H6A . 0.9700
C6 H6B . 0.9700
C7 C8 . 1.513(4)
C7 H7 . 0.9800
C8 O3 1_655 1.262(4)
C8 O4 2_766 1.264(4)
C9 O6 . 1.257(4)
C9 O5 . 1.263(4)
C9 C10 . 1.513(5)
C10 C12 . 1.525(5)
C10 C11 . 1.535(5)
C10 H10 . 0.9800
C11 C13 . 1.528(5)
C11 H11A . 0.9700
C11 H11B . 0.9700
C12 C14 . 1.529(5)
C12 H12A . 0.9700
C12 H12B . 0.9700
C13 C15 . 1.530(5)
C13 H13A . 0.9700
C13 H13B . 0.9700
C14 C15 . 1.519(5)
C14 H14A . 0.9700
C14 H14B . 0.9700
C15 C16 . 1.513(4)
C15 H15 . 0.9800
C16 O8 1_455 1.250(4)
C16 O7 2 1.271(4)
C17 O10 . 1.261(4)
C17 O9 . 1.269(5)
C17 C18 . 1.507(5)
C18 C20 . 1.507(6)
C18 C19 . 1.516(6)
C18 H18 . 0.9800
C19 C20 2_656 1.535(6)
C19 H19A . 0.9700
C19 H19B . 0.9700
C20 C19 2_656 1.535(6)
C20 H20A . 0.9700
C20 H20B . 0.9700
C21 O12 . 1.252(4)
C21 O11 . 1.266(4)
C21 C22 . 1.513(5)
C22 C24 . 1.505(6)
C22 C23 . 1.519(6)
C22 H22 . 0.9800
C23 C24 2_554 1.523(6)
C23 H23A . 0.9700
C23 H23B . 0.9700
C24 C23 2_554 1.523(6)
C24 H24A . 0.9700
C24 H24B . 0.9700
O1W H1W . 0.8500
O1W H2W . 0.8500
O2W H3W . 0.8499
O2W H4W . 0.8501
O3W H5W . 0.8499
O3W H6W . 0.8500
O4W H7W . 0.8500
O4W H8W . 0.8500

loop_
_geom_hbond_atom_site_label_D
_geom_hbond_atom_site_label_H
_geom_hbond_atom_site_label_A
_geom_hbond_site_symmetry_A
_geom_hbond_distance_DH
_geom_hbond_distance_HA
_geom_hbond_distance_DA
_geom_hbond_angle_DHA
O1W H2W O12 2_665 0.85 2.04 2.882(4) 169.6
O1W H1W O10 2_666 0.85 1.90 2.720(4) 163.2
O2W H3W O4W 2_665 0.85 1.94 2.786(4) 170.8
O3W H5W O9 . 0.85 1.97 2.722(4) 146.7
O3W H6W O11 2_655 0.85 1.95 2.777(4) 165.7
O4W H7W O12 . 0.85 1.73 2.551(4) 160.7
O4W H8W O2W . 0.85 2.04 2.874(4) 165.4

loop_
_geom_torsion_atom_site_label_1
_geom_torsion_atom_site_label_2
_geom_torsion_atom_site_label_3
_geom_torsion_atom_site_label_4
_geom_torsion_site_symmetry_1
_geom_torsion_site_symmetry_4
_geom_torsion
O2 C1 C2 C3 . . -53.6(5)
O1 C1 C2 C3 . . 125.1(4)
O2 C1 C2 C4 . . 67.8(4)
O1 C1 C2 C4 . . -113.5(4)
C1 C2 C3 C5 . . 177.5(3)
C4 C2 C3 C5 . . 56.6(5)
C1 C2 C4 C6 . . -173.7(3)
C3 C2 C4 C6 . . -52.0(4)
C2 C3 C5 C7 . . -59.6(5)
C2 C4 C6 C7 . . 49.4(4)
C3 C5 C7 C8 . . 175.4(4)
C3 C5 C7 C6 . . 55.4(5)
C4 C6 C7 C8 . . -173.0(3)
C4 C6 C7 C5 . . -50.4(4)
C5 C7 C8 O3 . 1_655 -32.6(5)
C6 C7 C8 O3 . 1_655 89.6(4)
C5 C7 C8 O4 . 2_766 151.6(4)
C6 C7 C8 O4 . 2_766 -86.2(4)
O6 C9 C10 C12 . . -33.1(5)
O5 C9 C10 C12 . . 147.0(4)
O6 C9 C10 C11 . . 89.6(4)
O5 C9 C10 C11 . . -90.3(4)
C9 C10 C11 C13 . . -172.1(3)
C12 C10 C11 C13 . . -49.7(4)
C9 C10 C12 C14 . . 177.0(3)
C11 C10 C12 C14 . . 55.5(4)
C10 C11 C13 C15 . . 49.9(4)
C10 C12 C14 C15 . . -60.7(4)
C12 C14 C15 C16 . . 179.7(3)
C12 C14 C15 C13 . . 59.3(4)
C11 C13 C15 C16 . . -179.0(3)
C11 C13 C15 C14 . . -54.8(4)
C14 C15 C16 O8 . 1_455 -24.5(5)
C13 C15 C16 O8 . 1_455 97.6(4)
C14 C15 C16 O7 . 2 159.5(3)
C13 C15 C16 O7 . 2 -78.4(4)
O10 C17 C18 C20 . . 86.4(5)
O9 C17 C18 C20 . . -94.6(5)
O10 C17 C18 C19 . . -148.6(4)
O9 C17 C18 C19 . . 30.3(5)
C20 C18 C19 C20 . 2_656 -57.2(6)
C17 C18 C19 C20 . 2_656 178.8(4)
C17 C18 C20 C19 . 2_656 -177.0(4)
C19 C18 C20 C19 . 2_656 57.1(6)
O12 C21 C22 C24 . . 47.3(5)
O11 C21 C22 C24 . . -134.1(4)
O12 C21 C22 C23 . . -75.4(5)
O11 C21 C22 C23 . . 103.3(4)
C24 C22 C23 C24 . 2_554 56.7(6)
C21 C22 C23 C24 . 2_554 -178.6(4)
C21 C22 C24 C23 . 2_554 -179.6(4)
C23 C22 C24 C23 . 2_554 -56.8(6)
O2 C1 O1 Pr2 . . -149.7(4)
C2 C1 O1 Pr2 . . 31.5(8)
O2 C1 O1 Pr1 . . -6.6(3)
C2 C1 O1 Pr1 . . 174.7(3)
O6 Pr2 O1 C1 . . 162.9(5)
O3W Pr2 O1 C1 . . 47.9(5)
O11 Pr2 O1 C1 . . -107.3(5)
O8 Pr2 O1 C1 . . -50.1(5)
O7 Pr2 O1 C1 . . 65.5(6)
O4W Pr2 O1 C1 . . -131.1(6)
O7 Pr2 O1 C1 2_655 . -12.2(6)
O5 Pr2 O1 C1 . . 147.4(6)
O6 Pr2 O1 Pr1 . . 23.94(14)
O3W Pr2 O1 Pr1 . . -91.06(12)
O11 Pr2 O1 Pr1 . . 113.79(13)
O8 Pr2 O1 Pr1 . . 170.96(12)
O7 Pr2 O1 Pr1 . . -73.42(15)
O4W Pr2 O1 Pr1 . . 89.94(11)
O7 Pr2 O1 Pr1 2_655 . -151.11(9)
O5 Pr2 O1 Pr1 . . 8.51(8)
O2 Pr1 O1 C1 . . 4.0(2)
O3 Pr1 O1 C1 . . 140.0(2)
O1W Pr1 O1 C1 . . 47.3(2)
O10 Pr1 O1 C1 . . -117.1(2)
O5 Pr1 O1 C1 . . -171.8(2)
O9 Pr1 O1 C1 . . -91.0(2)
O2W Pr1 O1 C1 . . 109.2(2)
O2 Pr1 O1 Pr2 . . 166.46(18)
O3 Pr1 O1 Pr2 . . -57.52(15)
O1W Pr1 O1 Pr2 . . -150.25(11)
O10 Pr1 O1 Pr2 . . 45.34(13)
O5 Pr1 O1 Pr2 . . -9.33(9)
O9 Pr1 O1 Pr2 . . 71.52(12)
O2W Pr1 O1 Pr2 . . -88.32(12)
O1 C1 O2 Pr1 . . 7.9(4)
C2 C1 O2 Pr1 . . -173.3(3)
O3 Pr1 O2 C1 . . -103.7(3)
O4 Pr1 O2 C1 . . 143.3(3)
O1W Pr1 O2 C1 . . -139.5(3)
O10 Pr1 O2 C1 . . 84.6(3)
O5 Pr1 O2 C1 . . -0.2(3)
O9 Pr1 O2 C1 . . 67.0(2)
O2W Pr1 O2 C1 . . -69.0(3)
O4 Pr1 O2 C1 2_666 . -179.4(2)
O1 Pr1 O2 C1 . . -4.1(2)
O2 Pr1 O3 C8 . 1_455 -112.3(2)
O4 Pr1 O3 C8 . 1_455 -8.1(2)
O1W Pr1 O3 C8 . 1_455 -78.6(2)
O10 Pr1 O3 C8 . 1_455 61.1(2)
O5 Pr1 O3 C8 . 1_455 135.4(2)
O9 Pr1 O3 C8 . 1_455 80.2(2)
O2W Pr1 O3 C8 . 1_455 -150.8(2)
O4 Pr1 O3 C8 2_666 1_455 -6.3(2)
O1 Pr1 O3 C8 . 1_455 177.54(19)
O2 Pr1 O4 C8 . 2_766 -21.8(5)
O3 Pr1 O4 C8 . 2_766 -169.2(5)
O1W Pr1 O4 C8 . 2_766 -93.6(5)
O10 Pr1 O4 C8 . 2_766 113.7(5)
O5 Pr1 O4 C8 . 2_766 89.4(5)
O9 Pr1 O4 C8 . 2_766 60.0(5)
O2W Pr1 O4 C8 . 2_766 -92.1(5)
O4 Pr1 O4 C8 2_666 2_766 -170.7(6)
O1 Pr1 O4 C8 . 2_766 5.7(5)
O2 Pr1 O4 Pr1 . 2_666 148.93(12)
O3 Pr1 O4 Pr1 . 2_666 1.51(13)
O1W Pr1 O4 Pr1 . 2_666 77.09(11)
O10 Pr1 O4 Pr1 . 2_666 -75.57(11)
O5 Pr1 O4 Pr1 . 2_666 -99.92(14)
O9 Pr1 O4 Pr1 . 2_666 -129.26(12)
O2W Pr1 O4 Pr1 . 2_666 78.59(16)
O4 Pr1 O4 Pr1 2_666 2_666 0.0
O1 Pr1 O4 Pr1 . 2_666 176.45(8)
O6 C9 O5 Pr1 . . 162.5(3)
C10 C9 O5 Pr1 . . -17.6(7)
O6 C9 O5 Pr2 . . 5.9(3)
C10 C9 O5 Pr2 . . -174.2(3)
O2 Pr1 O5 C9 . . -148.2(5)
O3 Pr1 O5 C9 . . -0.9(5)
O4 Pr1 O5 C9 . . 110.4(5)
O1W Pr1 O5 C9 . . -64.9(5)
O10 Pr1 O5 C9 . . 86.2(5)
O9 Pr1 O5 C9 . . 140.1(5)
O2W Pr1 O5 C9 . . -68.7(5)
O4 Pr1 O5 C9 2_666 . 31.2(5)
O1 Pr1 O5 C9 . . -144.8(5)
O2 Pr1 O5 Pr2 . . 5.38(14)
O3 Pr1 O5 Pr2 . . 152.67(12)
O4 Pr1 O5 Pr2 . . -96.01(14)
O1W Pr1 O5 Pr2 . . 88.67(15)
O10 Pr1 O5 Pr2 . . -120.24(12)
O9 Pr1 O5 Pr2 . . -66.31(11)
O2W Pr1 O5 Pr2 . . 84.88(11)
O4 Pr1 O5 Pr2 2_666 . -175.23(8)
O1 Pr1 O5 Pr2 . . 8.71(9)
O6 Pr2 O5 C9 . . -3.5(2)
O1 Pr2 O5 C9 . . 157.6(2)
O3W Pr2 O5 C9 . . -134.4(2)
O11 Pr2 O5 C9 . . 21.6(2)
O8 Pr2 O5 C9 . . 130.6(2)
O7 Pr2 O5 C9 . . -63.7(2)
O4W Pr2 O5 C9 . . 83.7(2)
O7 Pr2 O5 C9 2_655 . -115.4(3)
O6 Pr2 O5 Pr1 . . -170.85(18)
O1 Pr2 O5 Pr1 . . -9.76(10)
O3W Pr2 O5 Pr1 . . 58.18(12)
O11 Pr2 O5 Pr1 . . -145.81(10)
O8 Pr2 O5 Pr1 . . -36.76(18)
O7 Pr2 O5 Pr1 . . 128.93(11)
O4W Pr2 O5 Pr1 . . -83.68(12)
O7 Pr2 O5 Pr1 2_655 . 77.2(3)
O5 C9 O6 Pr2 . . -6.6(4)
C10 C9 O6 Pr2 . . 173.5(3)
O1 Pr2 O6 C9 . . -15.0(3)
O3W Pr2 O6 C9 . . 64.0(3)
O11 Pr2 O6 C9 . . -153.6(3)
O8 Pr2 O6 C9 . . -117.7(2)
O7 Pr2 O6 C9 . . 124.0(3)
O4W Pr2 O6 C9 . . -75.8(2)
O7 Pr2 O6 C9 2_655 . 158.6(2)
O5 Pr2 O6 C9 . . 3.5(2)
O6 Pr2 O7 C16 . 2 -27.6(5)
O1 Pr2 O7 C16 . 2 82.4(5)
O3W Pr2 O7 C16 . 2 99.9(5)
O11 Pr2 O7 C16 . 2 -102.2(5)
O8 Pr2 O7 C16 . 2 -175.4(5)
O4W Pr2 O7 C16 . 2 -66.8(6)
O7 Pr2 O7 C16 2_655 2 178.7(6)
O5 Pr2 O7 C16 . 2 14.8(5)
O6 Pr2 O7 Pr2 . 2_655 153.76(12)
O1 Pr2 O7 Pr2 . 2_655 -96.23(14)
O3W Pr2 O7 Pr2 . 2_655 -78.73(12)
O11 Pr2 O7 Pr2 . 2_655 79.15(11)
O8 Pr2 O7 Pr2 . 2_655 5.93(14)
O4W Pr2 O7 Pr2 . 2_655 114.50(14)
O7 Pr2 O7 Pr2 2_655 2_655 0.0
O5 Pr2 O7 Pr2 . 2_655 -163.82(10)
O6 Pr2 O8 C16 . 1_655 -121.1(2)
O1 Pr2 O8 C16 . 1_655 126.3(2)
O3W Pr2 O8 C16 . 1_655 57.5(2)
O11 Pr2 O8 C16 . 1_655 -86.4(2)
O7 Pr2 O8 C16 . 1_655 -13.4(2)
O4W Pr2 O8 C16 . 1_655 -162.9(2)
O7 Pr2 O8 C16 2_655 1_655 -6.47(19)
O5 Pr2 O8 C16 . 1_655 151.15(19)
O10 C17 O9 Pr1 . . 4.0(4)
C18 C17 O9 Pr1 . . -175.0(3)
O2 Pr1 O9 C17 . . 160.2(2)
O3 Pr1 O9 C17 . . -26.8(3)
O4 Pr1 O9 C17 . . 77.5(2)
O1W Pr1 O9 C17 . . 119.3(2)
O10 Pr1 O9 C17 . . -2.2(2)
O5 Pr1 O9 C17 . . -84.7(2)
O2W Pr1 O9 C17 . . -124.3(2)
O4 Pr1 O9 C17 2_666 . 29.2(2)
O1 Pr1 O9 C17 . . -151.1(2)
O9 C17 O10 Pr1 . . -4.0(4)
C18 C17 O10 Pr1 . . 174.9(3)
O2 Pr1 O10 C17 . . -20.2(2)
O3 Pr1 O10 C17 . . 164.4(2)
O4 Pr1 O10 C17 . . -82.1(2)
O1W Pr1 O10 C17 . . -123.3(2)
O5 Pr1 O10 C17 . . 83.0(2)
O9 Pr1 O10 C17 . . 2.2(2)
O2W Pr1 O10 C17 . . 119.2(2)
O4 Pr1 O10 C17 2_666 . -147.4(2)
O1 Pr1 O10 C17 . . 34.0(2)
O12 C21 O11 Pr2 . . 31.6(6)
C22 C21 O11 Pr2 . . -146.9(3)
O6 Pr2 O11 C21 . . 56.6(3)
O1 Pr2 O11 C21 . . -47.7(4)
O3W Pr2 O11 C21 . . 173.9(3)
O8 Pr2 O11 C21 . . -104.4(3)
O7 Pr2 O11 C21 . . 137.0(3)
O4W Pr2 O11 C21 . . -24.7(3)
O7 Pr2 O11 C21 2_655 . -156.1(3)
O5 Pr2 O11 C21 . . 37.0(3)
